data_1506875
loop_
_publ_author_name
'Kommana, Praveen'
'Satish Kumar, N.'
'Vittal, Jagadese J.'
'Jayasree, E. G.'
'Jemmis, E. D.'
'Kumara Swamy, K. C.'

_publ_section_title
;
 Does a sterically bulky group occupy the equatorial site in trigonal
 bipyramidal phosphorus?
;
_journal_issue 2
_journal_name_full 'Organic letters'
_journal_page_first 145
_journal_page_last 148
_journal_paper_doi 10.1021/ol035990i
_journal_volume 6
_journal_year 2004
_chemical_formula_sum 'C32 H37 Cl6 O4 P'
_chemical_formula_weight 729.29
_chemical_name_systematic
; 
 ? 
;
_space_group_IT_number 14
_symmetry_cell_setting monoclinic
_symmetry_space_group_name_Hall '-P 2yn'
_symmetry_space_group_name_H-M 'P 1 21/n 1'
_atom_sites_solution_hydrogens geom
_atom_sites_solution_primary direct
_atom_sites_solution_secondary difmap
_audit_creation_method SHELXL-97
_cell_angle_alpha 90.00
_cell_angle_beta 92.77(2)
_cell_angle_gamma 90.00
_cell_formula_units_Z 4
_cell_length_a 10.842(5)
_cell_length_b 30.340(4)
_cell_length_c 10.832(6)
_cell_measurement_temperature 293(2)
_cell_volume 3559(3)
_computing_structure_refinement 'SHELXL-97 (Sheldrick, 1997)'
_computing_structure_solution 'SHELXS-97 (Sheldrick, 1990)'
_diffrn_ambient_temperature 293(2)
_diffrn_measured_fraction_theta_full 0.979
_diffrn_measured_fraction_theta_max 0.979
_diffrn_radiation_monochromator graphite
_diffrn_radiation_source 'fine-focus sealed tube'
_diffrn_radiation_type MoK\a
_diffrn_radiation_wavelength 0.71073
_diffrn_reflns_av_R_equivalents 0.0000
_diffrn_reflns_av_sigmaI/netI 0.0543
_diffrn_reflns_limit_h_max 12
_diffrn_reflns_limit_h_min 0
_diffrn_reflns_limit_k_max 36
_diffrn_reflns_limit_k_min 0
_diffrn_reflns_limit_l_max 12
_diffrn_reflns_limit_l_min -12
_diffrn_reflns_number 6243
_diffrn_reflns_theta_full 24.97
_diffrn_reflns_theta_max 24.97
_diffrn_reflns_theta_min 2.00
_exptl_absorpt_coefficient_mu 0.562
_exptl_absorpt_correction_T_max 0.8959
_exptl_absorpt_correction_T_min 0.8495
_exptl_absorpt_correction_type 'psi scans'
_exptl_crystal_density_diffrn 1.361
_exptl_crystal_density_method 'not measured'
_exptl_crystal_F_000 1512
_exptl_crystal_size_max 0.30
_exptl_crystal_size_mid 0.30
_exptl_crystal_size_min 0.20
_refine_diff_density_max 0.485
_refine_diff_density_min -0.625
_refine_diff_density_rms 0.066
_refine_ls_extinction_method none
_refine_ls_goodness_of_fit_ref 1.124
_refine_ls_hydrogen_treatment mixed
_refine_ls_matrix_type full
_refine_ls_number_parameters 406
_refine_ls_number_reflns 6243
_refine_ls_number_restraints 0
_refine_ls_restrained_S_all 1.124
_refine_ls_R_factor_all 0.1066
_refine_ls_R_factor_gt 0.0539
_refine_ls_shift/su_max 0.003
_refine_ls_shift/su_mean 0.000
_refine_ls_structure_factor_coef Fsqd
_refine_ls_weighting_details 'w=1/[\s^2^(Fo^2^)+(0.0913P)^2^+0.0000P] where P=(Fo^2^+2Fc^2^)/3'
_refine_ls_weighting_scheme calc
_refine_ls_wR_factor_gt 0.1476
_refine_ls_wR_factor_ref 0.1880
_reflns_number_gt 3241
_reflns_number_total 6243
_reflns_threshold_expression >2sigma(I)
_cod_data_source_file ol035990isi20031013_093259.cif
_cod_data_source_block compd1
_cod_depositor_comments
;
The following automatic conversions were performed:

'_refine_ls_weighting_scheme' value 'calc
w=1/[\s^2^(Fo^2^)+(0.0913P)^2^+0.0000P] where P=(Fo^2^+2Fc^2^)/3' was
changed to 'calc'. New tag '_refine_ls_weighting_details' was
created. The value of the new tag was set to
'w=1/[\s^2^(Fo^2^)+(0.0913P)^2^+0.0000P] where P=(Fo^2^+2Fc^2^)/3'.

Automatic conversion script
Id: cif_fix_values 3143 2015-03-26 13:38:13Z robertas 
;
_cod_original_sg_symbol_H-M p_21/c
_cod_database_code 1506875

loop_
_symmetry_equiv_pos_as_xyz
'x, y, z'
'-x+1/2, y+1/2, -z+1/2'
'-x, -y, -z'
'x-1/2, -y-1/2, z-1/2'

loop_
_atom_site_label
_atom_site_type_symbol
_atom_site_fract_x
_atom_site_fract_y
_atom_site_fract_z
_atom_site_U_iso_or_equiv
_atom_site_adp_type
_atom_site_occupancy
_atom_site_calc_flag
_atom_site_refinement_flags
P P 0.89192(10) 0.16996(3) 0.10796(10) 0.0381(3) Uani 1 d .
Cl1 Cl 0.88638(12) 0.01216(4) 0.11383(12) 0.0624(4) Uani 1 d .
Cl2 Cl 0.59302(13) 0.15117(4) 0.40672(13) 0.0714(4) Uani 1 d .
Cl3 Cl 0.69322(13) -0.01979(4) 0.30660(13) 0.0663(4) Uani 1 d .
Cl4 Cl 0.54754(12) 0.04936(4) 0.45284(12) 0.0592(4) Uani 1 d .
O3 O 0.8959(3) 0.11231(9) 0.1041(3) 0.0414(7) Uani 1 d .
O1 O 0.8533(3) 0.17133(8) -0.0363(3) 0.0426(7) Uani 1 d .
O2 O 1.0362(2) 0.17144(8) 0.1464(3) 0.0414(7) Uani 1 d .
O4 O 0.7854(3) 0.16538(8) 0.2142(3) 0.0436(7) Uani 1 d .
C1 C 0.8623(4) 0.13697(13) -0.1228(4) 0.0415(10) Uani 1 d .
C2 C 0.7538(4) 0.11999(15) -0.1807(4) 0.0497(11) Uani 1 d .
C3 C 0.7716(5) 0.08570(16) -0.2636(5) 0.0606(13) Uani 1 d .
H3 H 0.7020 0.0729 -0.3022 0.073 Uiso 1 calc R
C4 C 0.8862(5) 0.06946(17) -0.2922(5) 0.0586(13) Uani 1 d .
C5 C 0.9884(5) 0.08896(15) -0.2362(4) 0.0544(12) Uani 1 d .
H5 H 1.0664 0.0789 -0.2549 0.065 Uiso 1 calc R
C6 C 0.9786(4) 0.12338(14) -0.1523(4) 0.0448(10) Uani 1 d .
C7 C 1.0955(4) 0.14465(15) -0.0950(4) 0.0480(11) Uani 1 d .
H7A H 1.1573 0.1450 -0.1568 0.058 Uiso 1 calc R
H7B H 1.0767 0.1751 -0.0757 0.058 Uiso 1 calc R
C8 C 1.1517(4) 0.12306(15) 0.0209(4) 0.0455(11) Uani 1 d .
C9 C 1.2364(4) 0.08901(15) 0.0108(5) 0.0536(12) Uani 1 d .
H9 H 1.2566 0.0794 -0.0673 0.064 Uiso 1 calc R
C10 C 1.2909(5) 0.06926(17) 0.1131(5) 0.0596(13) Uani 1 d .
C11 C 1.2643(5) 0.08546(16) 0.2281(5) 0.0609(13) Uani 1 d .
H11 H 1.3039 0.0728 0.2974 0.073 Uiso 1 calc R
C12 C 1.1807(4) 0.12007(14) 0.2461(4) 0.0466(11) Uani 1 d .
C13 C 1.1230(4) 0.13653(14) 0.1380(4) 0.0428(10) Uani 1 d .
C14 C 0.6232(4) 0.13807(16) -0.1586(4) 0.0541(12) Uani 1 d .
C15 C 0.5888(5) 0.1309(2) -0.0264(5) 0.0772(17) Uani 1 d .
H15A H 0.6130 0.1017 -0.0005 0.116 Uiso 1 calc R
H15B H 0.5011 0.1341 -0.0210 0.116 Uiso 1 calc R
H15C H 0.6303 0.1522 0.0262 0.116 Uiso 1 calc R
C16 C 0.5243(5) 0.1153(2) -0.2428(6) 0.088(2) Uani 1 d .
H16A H 0.5188 0.0848 -0.2203 0.132 Uiso 1 calc R
H16B H 0.5464 0.1176 -0.3273 0.132 Uiso 1 calc R
H16C H 0.4459 0.1293 -0.2333 0.132 Uiso 1 calc R
C17 C 0.6195(5) 0.1873(2) -0.1893(6) 0.0818(18) Uani 1 d .
H17A H 0.5393 0.1988 -0.1739 0.123 Uiso 1 calc R
H17B H 0.6361 0.1914 -0.2748 0.123 Uiso 1 calc R
H17C H 0.6808 0.2024 -0.1385 0.123 Uiso 1 calc R
C18 C 0.8970(6) 0.0316(2) -0.3810(6) 0.092(2) Uani 1 d .
H18A H 0.8654 0.0053 -0.3449 0.138 Uiso 1 calc R
H18B H 0.9822 0.0274 -0.3983 0.138 Uiso 1 calc R
H18C H 0.8504 0.0381 -0.4564 0.138 Uiso 1 calc R
C19 C 1.3816(6) 0.0314(2) 0.1028(6) 0.092(2) Uani 1 d .
H19A H 1.3657 0.0095 0.1640 0.138 Uiso 1 calc R
H19B H 1.4644 0.0422 0.1159 0.138 Uiso 1 calc R
H19C H 1.3720 0.0185 0.0220 0.138 Uiso 1 calc R
C20 C 1.1586(5) 0.13832(17) 0.3766(4) 0.0558(12) Uani 1 d .
C21 C 1.2422(6) 0.1159(2) 0.4754(5) 0.0869(19) Uani 1 d .
H21A H 1.2308 0.1295 0.5541 0.130 Uiso 1 calc R
H21B H 1.3268 0.1189 0.4545 0.130 Uiso 1 calc R
H21C H 1.2214 0.0852 0.4797 0.130 Uiso 1 calc R
C22 C 1.1893(6) 0.1876(2) 0.3806(5) 0.0858(19) Uani 1 d .
H22A H 1.1360 0.2030 0.3219 0.129 Uiso 1 calc R
H22B H 1.2737 0.1918 0.3604 0.129 Uiso 1 calc R
H22C H 1.1775 0.1988 0.4621 0.129 Uiso 1 calc R
C23 C 1.0259(5) 0.1302(2) 0.4109(5) 0.0780(17) Uani 1 d .
H23A H 0.9715 0.1493 0.3632 0.117 Uiso 1 calc R
H23B H 1.0183 0.1361 0.4973 0.117 Uiso 1 calc R
H23C H 1.0041 0.1001 0.3938 0.117 Uiso 1 calc R
C24 C 0.8195(4) 0.09308(12) 0.1812(4) 0.0361(9) Uani 1 d .
C25 C 0.8028(4) 0.04874(12) 0.1967(4) 0.0403(10) Uani 1 d .
C26 C 0.7174(4) 0.03555(13) 0.2828(4) 0.0421(10) Uani 1 d .
C27 C 0.6522(4) 0.06612(14) 0.3481(4) 0.0428(10) Uani 1 d .
C28 C 0.6709(4) 0.11166(14) 0.3295(4) 0.0423(10) Uani 1 d .
C29 C 0.7552(4) 0.12336(13) 0.2449(4) 0.0406(10) Uani 1 d .
C30 C 0.8777(4) 0.22976(13) 0.1230(4) 0.0452(10) Uani 1 d .
H30A H 0.7921 0.2377 0.1047 0.054 Uiso 1 calc R
H30B H 0.8974 0.2376 0.2085 0.054 Uiso 1 calc R
C31 C 0.9576(5) 0.25731(15) 0.0419(5) 0.0580(13) Uani 1 d .
H31A H 1.0427 0.2496 0.0577 0.087 Uiso 1 calc R
H31B H 0.9461 0.2880 0.0600 0.087 Uiso 1 calc R
H31C H 0.9344 0.2519 -0.0434 0.087 Uiso 1 calc R
Cl5 Cl 0.0122(5) 0.24512(18) 0.6782(4) 0.265(2) Uani 1 d .
Cl6 Cl -0.1776(3) 0.25459(19) 0.4879(5) 0.263(2) Uani 1 d .
C32A C -0.0989(14) 0.2244(6) 0.6506(18) 0.124(6) Uani 0.50 d P
H32A H -0.1400 0.2135 0.7222 0.149 Uiso 0.50 calc PR
H32B H -0.0955 0.2019 0.5870 0.149 Uiso 0.50 calc PR
C32B C -0.1519(19) 0.2759(6) 0.5967(16) 0.129(7) Uani 0.50 d P
H32C H -0.2238 0.2869 0.6367 0.155 Uiso 0.50 calc PR
H32D H -0.0882 0.2983 0.5930 0.155 Uiso 0.50 calc PR

loop_
_atom_site_aniso_label
_atom_site_aniso_U_11
_atom_site_aniso_U_22
_atom_site_aniso_U_33
_atom_site_aniso_U_23
_atom_site_aniso_U_13
_atom_site_aniso_U_12
P 0.0401(6) 0.0305(5) 0.0440(6) 0.0020(5) 0.0075(5) -0.0013(5)
Cl1 0.0747(9) 0.0348(6) 0.0797(9) -0.0045(6) 0.0249(7) 0.0059(6)
Cl2 0.0816(9) 0.0498(7) 0.0870(10) -0.0042(7) 0.0481(8) 0.0040(6)
Cl3 0.0799(9) 0.0353(6) 0.0856(10) 0.0097(6) 0.0226(7) -0.0092(6)
Cl4 0.0579(7) 0.0596(7) 0.0619(8) 0.0107(6) 0.0215(6) -0.0101(6)
O3 0.0476(17) 0.0310(14) 0.0468(17) 0.0026(13) 0.0137(13) -0.0010(13)
O1 0.0469(17) 0.0339(15) 0.0472(17) 0.0008(13) 0.0026(14) -0.0012(13)
O2 0.0385(16) 0.0363(15) 0.0495(17) 0.0012(13) 0.0020(13) -0.0018(12)
O4 0.0479(17) 0.0326(14) 0.0515(17) 0.0011(13) 0.0144(14) 0.0020(13)
C1 0.048(3) 0.036(2) 0.041(2) 0.0013(18) 0.004(2) -0.0019(19)
C2 0.052(3) 0.046(3) 0.051(3) 0.001(2) -0.003(2) -0.002(2)
C3 0.059(3) 0.063(3) 0.059(3) -0.010(3) -0.014(3) -0.004(3)
C4 0.061(3) 0.057(3) 0.057(3) -0.005(2) -0.006(3) 0.004(3)
C5 0.062(3) 0.052(3) 0.050(3) 0.002(2) 0.008(2) 0.012(2)
C6 0.048(3) 0.048(3) 0.037(2) 0.000(2) 0.000(2) 0.000(2)
C7 0.047(3) 0.049(3) 0.049(3) -0.001(2) 0.011(2) -0.005(2)
C8 0.036(2) 0.048(3) 0.052(3) 0.003(2) 0.004(2) -0.008(2)
C9 0.041(3) 0.055(3) 0.066(3) -0.012(2) 0.004(2) 0.002(2)
C10 0.053(3) 0.057(3) 0.068(3) -0.006(3) 0.000(3) 0.013(2)
C11 0.051(3) 0.061(3) 0.069(4) 0.006(3) -0.010(3) 0.008(2)
C12 0.040(2) 0.046(3) 0.053(3) 0.001(2) -0.004(2) -0.001(2)
C13 0.036(2) 0.039(2) 0.054(3) 0.000(2) 0.005(2) -0.0012(19)
C14 0.043(3) 0.063(3) 0.055(3) -0.001(2) -0.007(2) -0.003(2)
C15 0.051(3) 0.112(5) 0.068(4) 0.001(3) 0.004(3) 0.001(3)
C16 0.049(3) 0.118(5) 0.097(5) -0.027(4) -0.011(3) -0.004(3)
C17 0.059(3) 0.079(4) 0.105(5) 0.015(4) -0.012(3) 0.018(3)
C18 0.100(5) 0.089(4) 0.085(4) -0.044(4) -0.009(4) 0.018(4)
C19 0.088(5) 0.085(4) 0.100(5) -0.010(4) -0.014(4) 0.043(4)
C20 0.052(3) 0.063(3) 0.051(3) 0.001(2) -0.007(2) 0.000(2)
C21 0.089(4) 0.112(5) 0.058(3) 0.005(3) -0.019(3) 0.027(4)
C22 0.107(5) 0.079(4) 0.070(4) -0.020(3) -0.011(4) -0.014(4)
C23 0.063(3) 0.113(5) 0.058(3) -0.003(3) 0.004(3) -0.006(3)
C24 0.038(2) 0.034(2) 0.037(2) 0.0017(18) 0.0020(18) -0.0036(18)
C25 0.040(2) 0.034(2) 0.046(2) -0.0008(19) 0.0003(19) -0.0017(18)
C26 0.043(2) 0.034(2) 0.048(3) 0.0073(19) -0.005(2) -0.0055(19)
C27 0.042(2) 0.047(3) 0.040(2) 0.008(2) 0.0037(19) -0.002(2)
C28 0.038(2) 0.044(2) 0.046(2) 0.002(2) 0.0134(19) 0.0002(19)
C29 0.046(2) 0.035(2) 0.041(2) 0.0034(18) 0.0043(19) -0.0012(19)
C30 0.047(3) 0.031(2) 0.058(3) -0.001(2) 0.006(2) -0.0006(19)
C31 0.060(3) 0.045(3) 0.069(3) 0.005(2) 0.003(3) -0.009(2)
Cl5 0.250(5) 0.394(7) 0.152(3) -0.027(4) 0.026(3) -0.018(5)
Cl6 0.143(3) 0.393(7) 0.254(5) -0.020(5) 0.025(3) -0.029(4)
C32A 0.087(11) 0.131(14) 0.159(16) 0.011(12) 0.050(11) -0.047(10)
C32B 0.154(16) 0.121(14) 0.117(13) -0.051(11) 0.060(13) 0.014(12)

loop_
_atom_type_symbol
_atom_type_description
_atom_type_scat_dispersion_real
_atom_type_scat_dispersion_imag
_atom_type_scat_source
C C 0.0033 0.0016 'International Tables Vol C Tables 4.2.6.8 and 6.1.1.4'
H H 0.0000 0.0000 'International Tables Vol C Tables 4.2.6.8 and 6.1.1.4'
O O 0.0106 0.0060 'International Tables Vol C Tables 4.2.6.8 and 6.1.1.4'
P P 0.1023 0.0942 'International Tables Vol C Tables 4.2.6.8 and 6.1.1.4'
Cl Cl 0.1484 0.1585 'International Tables Vol C Tables 4.2.6.8 and 6.1.1.4'

loop_
_geom_angle_atom_site_label_1
_geom_angle_atom_site_label_2
_geom_angle_atom_site_label_3
_geom_angle
O1 P O2 117.42(16)
O1 P O4 121.10(16)
O2 P O4 121.44(16)
O1 P O3 90.46(14)
O2 P O3 90.52(14)
O4 P O3 87.27(13)
O1 P C30 92.40(18)
O2 P C30 92.00(18)
O4 P C30 87.54(17)
O3 P C30 174.81(18)
C24 O3 P 113.8(2)
C1 O1 P 127.4(3)
C13 O2 P 127.2(3)
C29 O4 P 115.3(2)
C6 C1 C2 122.9(4)
C6 C1 O1 118.0(4)
C2 C1 O1 119.0(4)
C3 C2 C1 115.0(4)
C3 C2 C14 121.4(4)
C1 C2 C14 123.6(4)
C4 C3 C2 124.3(5)
C5 C4 C3 117.5(5)
C5 C4 C18 121.6(5)
C3 C4 C18 120.9(5)
C4 C5 C6 121.8(5)
C1 C6 C5 118.4(4)
C1 C6 C7 122.0(4)
C5 C6 C7 119.6(4)
C8 C7 C6 116.5(4)
C13 C8 C9 118.1(4)
C13 C8 C7 122.2(4)
C9 C8 C7 119.7(4)
C10 C9 C8 121.5(5)
C9 C10 C11 118.3(5)
C9 C10 C19 121.8(5)
C11 C10 C19 119.9(5)
C10 C11 C12 123.7(5)
C13 C12 C11 114.7(4)
C13 C12 C20 123.8(4)
C11 C12 C20 121.5(4)
C8 C13 C12 123.6(4)
C8 C13 O2 117.2(4)
C12 C13 O2 119.0(4)
C15 C14 C17 110.0(5)
C15 C14 C16 107.4(4)
C17 C14 C16 107.4(5)
C15 C14 C2 111.4(4)
C17 C14 C2 109.1(4)
C16 C14 C2 111.5(4)
C23 C20 C21 107.0(5)
C23 C20 C22 111.0(5)
C21 C20 C22 107.1(5)
C23 C20 C12 110.8(4)
C21 C20 C12 111.6(4)
C22 C20 C12 109.4(4)
O3 C24 C29 111.7(3)
O3 C24 C25 126.4(4)
C29 C24 C25 121.9(4)
C24 C25 C26 117.2(4)
C24 C25 Cl1 119.8(3)
C26 C25 Cl1 123.1(3)
C27 C26 C25 121.3(4)
C27 C26 Cl3 119.5(3)
C25 C26 Cl3 119.2(3)
C26 C27 C28 120.2(4)
C26 C27 Cl4 120.6(3)
C28 C27 Cl4 119.1(3)
C29 C28 C27 116.9(4)
C29 C28 Cl2 120.4(3)
C27 C28 Cl2 122.6(3)
C24 C29 O4 111.9(3)
C24 C29 C28 122.5(4)
O4 C29 C28 125.6(4)
C31 C30 P 116.3(3)
C32A Cl5 C32B 54.3(9)
C32B Cl6 C32A 55.4(9)
Cl5 C32A C32B 86.2(11)
Cl5 C32A Cl6 107.1(9)
C32B C32A Cl6 39.6(7)
Cl6 C32B C32A 85.0(11)
Cl6 C32B Cl5 106.1(9)
C32A C32B Cl5 39.6(7)

loop_
_geom_bond_atom_site_label_1
_geom_bond_atom_site_label_2
_geom_bond_distance
P O1 1.599(3)
P O2 1.600(3)
P O4 1.675(3)
P O3 1.750(3)
P C30 1.829(4)
Cl1 C25 1.714(4)
Cl2 C28 1.708(4)
Cl3 C26 1.721(4)
Cl4 C27 1.720(4)
O3 C24 1.339(4)
O1 C1 1.408(5)
O2 C13 1.422(5)
O4 C29 1.362(5)
C1 C6 1.379(6)
C1 C2 1.404(6)
C2 C3 1.394(6)
C2 C14 1.548(7)
C3 C4 1.385(7)
C4 C5 1.372(7)
C4 C18 1.505(7)
C5 C6 1.393(6)
C6 C7 1.526(6)
C7 C8 1.518(6)
C8 C13 1.383(6)
C8 C9 1.390(6)
C9 C10 1.368(7)
C10 C11 1.382(7)
C10 C19 1.520(7)
C11 C12 1.407(6)
C12 C13 1.392(6)
C12 C20 1.548(7)
C14 C15 1.514(7)
C14 C17 1.529(7)
C14 C16 1.538(7)
C20 C23 1.524(7)
C20 C21 1.529(7)
C20 C22 1.530(7)
C24 C29 1.361(5)
C24 C25 1.369(5)
C25 C26 1.404(6)
C26 C27 1.382(6)
C27 C28 1.412(6)
C28 C29 1.372(6)
C30 C31 1.515(6)
Cl5 C32A 1.379(15)
Cl5 C32B 2.16(2)
Cl6 C32B 1.361(16)
Cl6 C32A 2.13(2)
C32A C32B 1.76(2)
